data_9004712
loop_
_publ_author_name
'Piilonen, P. C.'
'McDonald, A. M.'
'Lalonde, A. E.'

_publ_section_title
;
 Insights into astrophyllite-group minerals II: Crystal chemistry
 Sample: RUS4, nepheline syenite pegmatite
;
_journal_name_full 'The Canadian Mineralogist'
_journal_page_first 27
_journal_page_last 54
_journal_paper_doi 10.2113/gscanmin.41.1.27
_journal_volume 41
_journal_year 2003
_chemical_compound_source 'Khibina massif, Kola Peninsula, Russia'
_chemical_formula_sum 'Ca0.22 F0.5 Fe4.028 H8 K1.84 Mg0.388 Mn1.82 Na0.62 Nb0.07 O30 Si8 Ti1.93'
_chemical_name_mineral Astrophyllite
_space_group_IT_number 2
_symmetry_space_group_name_Hall '-P 1'
_symmetry_space_group_name_H-M 'P -1'
_cell_angle_alpha 113.114
_cell_angle_beta 94.630
_cell_angle_gamma 103.090
_cell_formula_units_Z 1
_cell_length_a 5.3776
_cell_length_b 11.899
_cell_length_c 11.662
_cell_volume 656.398
_database_code_amcsd 0005805
_exptl_crystal_density_diffrn 3.164
_cod_original_formula_sum 'Mn1.82 Na.62 Fe4.028 Mg.388 (Ti1.93 Nb.07) Si8 K1.84 Ca.22 O30 F.5 H8'
_cod_database_code 9004712

loop_
_space_group_symop_operation_xyz
x,y,z
-x,-y,-z

loop_
_atom_site_aniso_label
_atom_site_aniso_U_11
_atom_site_aniso_U_22
_atom_site_aniso_U_33
_atom_site_aniso_U_12
_atom_site_aniso_U_13
_atom_site_aniso_U_23
Mn(1) 0.00920 0.01080 0.01660 0.00380 0.00340 0.00680
Na(1) 0.00920 0.01080 0.01660 0.00380 0.00340 0.00680
Fe(2) 0.00960 0.01260 0.01670 0.00460 0.00490 0.00790
Fe(3) 0.01020 0.01140 0.01920 0.00480 0.00480 0.00870
Mg(3) 0.01020 0.01140 0.01920 0.00480 0.00480 0.00870
Fe(4) 0.00840 0.01010 0.01430 0.00360 0.00230 0.00560
Mg(4) 0.00840 0.01010 0.01430 0.00360 0.00230 0.00560
Ti 0.00540 0.00950 0.01370 0.00380 0.00300 0.00640
Nb 0.00540 0.00950 0.01370 0.00380 0.00300 0.00640
Si(1) 0.01190 0.00740 0.01210 0.00310 0.00310 0.00420
Si(2) 0.01120 0.00900 0.01680 0.00370 0.00200 0.00580
Si(3) 0.01260 0.01100 0.01440 0.00460 0.00320 0.00700
Si(4) 0.01250 0.01020 0.01130 0.00450 0.00340 0.00650
K 0.06540 0.04090 0.02870 0.01240 0.00680 0.01250
Na1 0.06540 0.04090 0.02870 0.01240 0.00680 0.01250
Na2 0.02340 0.01810 0.01220 0.00670 0.00270 0.00810
Ca 0.02340 0.01810 0.01220 0.00670 0.00270 0.00810
O(1) 0.01810 0.00600 0.00850 0.00020 -0.00130 0.00070
O(2) 0.01720 0.01080 0.01330 0.00320 0.00050 0.00470
O(3) 0.01270 0.01710 0.01620 0.00530 0.00570 0.00750
O-H(4) 0.02110 0.01670 0.01440 0.00580 0.00390 0.00850
O-H(5) 0.01690 0.01150 0.00950 0.00240 0.00160 0.00000
O(6) 0.01340 0.01150 0.01130 0.00250 0.00320 0.00640
O(7) 0.01430 0.01840 0.01690 0.00690 0.00480 0.00950
O(8) 0.02150 0.02550 0.01130 -0.00450 0.00170 0.00220
O(9) 0.02890 0.03170 0.01160 -0.01540 0.00320 -0.00290
O(10) 0.02800 0.02470 0.01470 0.01300 -0.00110 0.00470
O(11) 0.05330 0.03820 0.01760 0.03770 0.00820 0.01110
O(12) 0.04150 0.03110 0.02160 0.02840 -0.00590 0.00500
O(13) 0.04290 0.00940 0.02310 0.00220 0.00690 0.01160
O(14) 0.04750 0.01900 0.02530 0.00910 0.00980 0.01460
O(15) 0.02090 0.04340 0.03050 -0.01660 0.00090 0.01960
F(16) 0.01960 0.02300 0.00890 0.00620 0.00220 0.00720

loop_
_atom_site_label
_atom_site_fract_x
_atom_site_fract_y
_atom_site_fract_z
_atom_site_occupancy
_atom_site_U_iso_or_equiv
Mn(1) 0.84920 0.20630 0.48010 0.91000 0.01160
Na(1) 0.84920 0.20630 0.48010 0.09000 0.01160
Fe(2) 0.28060 0.06751 0.48900 0.95800 0.01200
Fe(3) 0.42330 0.35310 0.48630 0.86000 0.01240
Mg(3) 0.42330 0.35310 0.48630 0.14000 0.01240
Fe(4) 0.00000 0.50000 0.50000 0.39200 0.01060
Mg(4) 0.00000 0.50000 0.50000 0.10800 0.01060
Ti 0.07960 0.08680 0.19890 0.96500 0.00870
Nb 0.07960 0.08680 0.19890 0.03500 0.00870
Si(1) 0.67780 0.27230 0.23220 1.00000 0.01040
Si(2) 0.81400 0.54590 0.25310 1.00000 0.01210
Si(3) 0.37970 0.67490 0.25590 1.00000 0.01180
Si(4) 0.50660 0.93170 0.23560 1.00000 0.01040
K 0.13450 0.26740 0.99610 0.92000 0.04630
Na1 0.13450 0.26740 0.99610 0.08000 0.04630
Na2 0.50000 0.00000 0.00000 0.28000 0.01720
Ca 0.50000 0.00000 0.00000 0.22000 0.01720
O(1) 0.72520 0.31850 0.38400 1.00000 0.01240
O(2) 0.14720 0.16050 0.37050 1.00000 0.01410
O(3) 0.12910 0.39240 0.59240 1.00000 0.01480
O-H(4) 0.29800 0.46280 0.40120 1.00000 0.01670
O-H(5) 0.99100 0.11670 0.59220 1.00000 0.01450
O(6) 0.55600 0.25760 0.59030 1.00000 0.01170
O(7) 0.57060 0.01470 0.38900 1.00000 0.01530
O(8) 0.07440 0.58970 0.20040 1.00000 0.02340
O(9) 0.24650 0.03990 0.82780 1.00000 0.03230
O(10) 0.42650 0.41370 0.79960 1.00000 0.02300
O(11) 0.13060 0.80870 0.83110 1.00000 0.03210
O(12) 0.26370 0.95660 0.16950 1.00000 0.03090
O(13) 0.26860 0.60710 0.80760 1.00000 0.02440
O(14) 0.57570 0.22100 0.80260 1.00000 0.02880
O(15) 0.38130 0.18990 0.16700 1.00000 0.03520
F(16) 0.00000 0.00000 0.00000 0.50000 0.01700
H(1) 0.25000 0.44000 0.30900 1.00000 0.08400
H(2) 1.08000 0.16000 0.68100 1.00000 0.06580

loop_
_cod_changelog_entry_id
_cod_changelog_entry_author
_cod_changelog_entry_date
_cod_changelog_entry_text
1
;cod-tools version 3.10.1
Id: cif_fix_AMCSD_aniso_labels 10200 2024-08-01 14:09:44Z saulius
;
2024-08-02T12:20:44+03:00
;Changed the following '_atom_site_aniso_label' values:
'OH(4)' -> 'O-H(4)'
'OH(5)' -> 'O-H(5)'
;
2
;cod-tools version 3.10.1
Id: cif_fix_AMCSD_atom_labels 10224 2024-08-07 11:09:31Z saulius
;
2024-08-07T19:39:12+03:00
;Changed the following '_atom_site_label' values:
the first duplicated label 'Na'  converted to 'Na1'
duplicated label 'Na' at index 15 converted to 'Na2'
;

loop_
_cod_related_entry_id
_cod_related_entry_database
_cod_related_entry_code
1 AMCSD 0005805
